data_7131820
loop_
_publ_author_name
'Weinert, Hanns M.'
'Schulte, Yannick'
'Gehlhaar, Alexander'
'W&#xf6;lper, Christoph'
'Haberhauer, Gebhard'
'Schulz, Stephan'

_publ_section_title
;
 Metal-coordinated distibene and dibismuthene dications - isoelectronic
 analogues of butadiene dications.
;
_journal_issue 50
_journal_name_full 'Chemical communications (Cambridge, England)'
_journal_page_first 7755
_journal_page_last 7758
_journal_paper_doi 10.1039/d3cc01844j
_journal_volume 59
_journal_year 2023
_chemical_formula_sum 'C78 H110 Bi2 Cl8 F6 Ga2 N8 O6 S2'
_chemical_formula_weight 2274.85
_space_group_crystal_system triclinic
_space_group_IT_number 2
_space_group_name_Hall '-P 1'
_space_group_name_H-M_alt 'P -1'
_atom_sites_solution_hydrogens geom
_atom_sites_solution_primary direct
_atom_sites_solution_secondary difmap
_audit_creation_method SHELXL-2017/1
_audit_update_record
;
2023-01-19 deposited with the CCDC.	2023-05-26 downloaded from the CCDC.
;
_cell_angle_alpha 102.794(4)
_cell_angle_beta 93.662(4)
_cell_angle_gamma 110.684(4)
_cell_formula_units_Z 1
_cell_length_a 12.4333(11)
_cell_length_b 13.8507(12)
_cell_length_c 14.9370(13)
_cell_measurement_reflns_used 9734
_cell_measurement_temperature 100(2)
_cell_measurement_theta_max 31.30
_cell_measurement_theta_min 2.83
_cell_volume 2318.1(4)
_computing_cell_refinement 'BRUKER APEX3(v2019.1-0)'
_computing_data_collection 'BRUKER APEX3(v2019.1-0)'
_computing_data_reduction 'BRUKER APEX3(v2019.1-0)'
_computing_molecular_graphics 'ORTEP/PLATON (Spek)'
_computing_publication_material 'BRUKER AXS SHELXTL (c) 2008 / Vers. 2008/4'
_computing_structure_refinement 'SHELXL-2017/1 (Sheldrick, 2017)'
_computing_structure_solution 'BRUKER APEX3(v2019.1-0)'
_diffrn_ambient_temperature 100(2)
_diffrn_detector_area_resol_mean 512
_diffrn_measured_fraction_theta_full 0.999
_diffrn_measured_fraction_theta_max 0.987
_diffrn_measurement_device_type 'Bruker D8 KAPPA II (APEX II detector)'
_diffrn_measurement_method 'Data collection strategy APEX 3/QUEEN'
_diffrn_radiation_monochromator 'Triumph Goebel mirror'
_diffrn_radiation_source 'fine-focus sealed tube'
_diffrn_radiation_type MoK\a
_diffrn_radiation_wavelength 0.71073
_diffrn_reflns_av_R_equivalents 0.0588
_diffrn_reflns_av_unetI/netI 0.0320
_diffrn_reflns_Laue_measured_fraction_full 0.999
_diffrn_reflns_Laue_measured_fraction_max 0.987
_diffrn_reflns_limit_h_max 19
_diffrn_reflns_limit_h_min -19
_diffrn_reflns_limit_k_max 21
_diffrn_reflns_limit_k_min -21
_diffrn_reflns_limit_l_max 23
_diffrn_reflns_limit_l_min -23
_diffrn_reflns_number 190248
_diffrn_reflns_point_group_measured_fraction_full 0.999
_diffrn_reflns_point_group_measured_fraction_max 0.987
_diffrn_reflns_theta_full 25.242
_diffrn_reflns_theta_max 33.630
_diffrn_reflns_theta_min 2.089
_exptl_absorpt_coefficient_mu 4.698
_exptl_absorpt_correction_T_max 0.75
_exptl_absorpt_correction_T_min 0.50
_exptl_absorpt_correction_type multi-scan
_exptl_absorpt_process_details
; 
 SADABS
 R.H. Blessing, Acta Cryst. (1995) A51 33-38 
;
_exptl_crystal_colour red
_exptl_crystal_density_diffrn 1.630
_exptl_crystal_description needle
_exptl_crystal_F_000 1132
_exptl_crystal_size_max 0.217
_exptl_crystal_size_mid 0.079
_exptl_crystal_size_min 0.064
_refine_diff_density_max 1.550
_refine_diff_density_min -1.050
_refine_diff_density_rms 0.109
_refine_ls_extinction_method none
_refine_ls_goodness_of_fit_ref 1.088
_refine_ls_hydrogen_treatment constr
_refine_ls_matrix_type full
_refine_ls_number_parameters 573
_refine_ls_number_reflns 18151
_refine_ls_number_restraints 70
_refine_ls_restrained_S_all 1.087
_refine_ls_R_factor_all 0.0406
_refine_ls_R_factor_gt 0.0291
_refine_ls_shift/su_max 0.003
_refine_ls_shift/su_mean 0.000
_refine_ls_structure_factor_coef Fsqd
_refine_ls_weighting_details 'w=1/[\s^2^(Fo^2^)+(0.0272P)^2^+1.3944P] where P=(Fo^2^+2Fc^2^)/3'
_refine_ls_weighting_scheme calc
_refine_ls_wR_factor_gt 0.0603
_refine_ls_wR_factor_ref 0.0632
_reflns_Friedel_coverage 0.000
_reflns_number_gt 15564
_reflns_number_total 18151
_reflns_threshold_expression 'I > 2\s(I)'
_cod_data_source_file d3cc01844j2.cif
_cod_data_source_block mw_132_2m
_cod_depositor_comments
;
The following automatic conversions were performed:

data item '_atom_sites_solution_secondary' value 'diffmap' was
changed to 'difmap'.

Automatic conversion script
Id: cif_fix_values 8170 2020-07-09 18:12:32Z antanas 
;
_cod_database_code 7131820
_shelx_shelxl_version_number 2017/1
_shelx_space_group_comment
;
The symmetry employed for this shelxl refinement is uniquely defined
by the following loop, which should always be used as a source of
symmetry information in preference to the above space-group names.
They are only intended as comments.
;
_shelx_estimated_absorpt_t_min 0.429
_shelx_estimated_absorpt_t_max 0.753

loop_
_space_group_symop_operation_xyz
'x, y, z'
'-x, -y, -z'

loop_
_atom_site_label
_atom_site_type_symbol
_atom_site_fract_x
_atom_site_fract_y
_atom_site_fract_z
_atom_site_U_iso_or_equiv
_atom_site_adp_type
_atom_site_occupancy
_atom_site_site_symmetry_order
_atom_site_calc_flag
_atom_site_refinement_flags_posn
_atom_site_refinement_flags_adp
_atom_site_refinement_flags_occupancy
_atom_site_disorder_assembly
_atom_site_disorder_group
Bi1 Bi 0.38467(2) 0.94809(2) 0.51353(2) 0.01858(2) Uani 1 1 d . . . . .
Ga1 Ga 0.35073(2) 0.77850(2) 0.37051(2) 0.01163(4) Uani 1 1 d . . . . .
N1 N 0.21425(14) 0.65133(12) 0.36695(11) 0.0127(3) Uani 1 1 d . . . . .
N2 N 0.45677(14) 0.70495(13) 0.34388(11) 0.0140(3) Uani 1 1 d . . . . .
C1 C 0.09489(19) 0.45889(16) 0.31474(16) 0.0214(4) Uani 1 1 d . . . . .
H1A H 0.050637 0.442525 0.252943 0.032 Uiso 1 1 calc R U . . .
H1B H 0.048960 0.475974 0.362339 0.032 Uiso 1 1 calc R U . . .
H1C H 0.111983 0.396781 0.321508 0.032 Uiso 1 1 calc R U . . .
C2 C 0.20721(18) 0.55324(15) 0.32615(13) 0.0149(3) Uani 1 1 d . . . . .
C3 C 0.30127(18) 0.53117(15) 0.29199(14) 0.0166(4) Uani 1 1 d . . . . .
H3 H 0.282780 0.460683 0.254498 0.020 Uiso 1 1 calc R U . . .
C4 C 0.41775(18) 0.59891(15) 0.30586(13) 0.0156(3) Uani 1 1 d . . . . .
C5 C 0.5041(2) 0.54920(18) 0.27587(16) 0.0229(4) Uani 1 1 d . . . . .
H5A H 0.464304 0.471307 0.254851 0.034 Uiso 1 1 calc R U . . .
H5B H 0.565529 0.567734 0.328415 0.034 Uiso 1 1 calc R U . . .
H5C H 0.538702 0.576255 0.224848 0.034 Uiso 1 1 calc R U . . .
C6 C 0.12154(18) 0.66999(15) 0.41277(14) 0.0161(3) Uani 1 1 d . . . . .
C7 C 0.13544(18) 0.69273(15) 0.51022(14) 0.0159(3) Uani 1 1 d . . . . .
C8 C 0.0529(2) 0.72277(16) 0.55503(15) 0.0204(4) Uani 1 1 d . . . . .
H8 H 0.061220 0.738977 0.620920 0.024 Uiso 1 1 calc R U . . .
C9 C -0.0407(2) 0.72947(18) 0.50562(17) 0.0250(4) Uani 1 1 d . . . . .
H9 H -0.095636 0.750763 0.537604 0.030 Uiso 1 1 calc R U . . .
C10 C -0.0547(2) 0.70534(18) 0.41013(17) 0.0232(4) Uani 1 1 d . . . . .
H10 H -0.120056 0.709206 0.376795 0.028 Uiso 1 1 calc R U . . .
C11 C 0.02577(18) 0.67516(16) 0.36106(15) 0.0173(4) Uani 1 1 d . . . . .
C12 C 0.23490(19) 0.68096(17) 0.56594(14) 0.0195(4) Uani 1 1 d . . . . .
H12 H 0.306806 0.710764 0.538424 0.023 Uiso 1 1 calc R U . . .
C13 C 0.2128(2) 0.56331(19) 0.55942(17) 0.0272(5) Uani 1 1 d . . . . .
H13A H 0.209796 0.525873 0.494860 0.041 Uiso 1 1 calc R U . . .
H13B H 0.138629 0.530009 0.580260 0.041 Uiso 1 1 calc R U . . .
H13C H 0.275963 0.558847 0.598990 0.041 Uiso 1 1 calc R U . . .
C14 C 0.2591(2) 0.7425(2) 0.66856(16) 0.0298(5) Uani 1 1 d . . . . .
H14A H 0.267773 0.816645 0.673289 0.045 Uiso 1 1 calc R U . . .
H14B H 0.330942 0.741383 0.698579 0.045 Uiso 1 1 calc R U . . .
H14C H 0.194110 0.708779 0.699441 0.045 Uiso 1 1 calc R U . . .
C15 C 0.00395(19) 0.64826(17) 0.25532(15) 0.0208(4) Uani 1 1 d . . . . .
H15 H 0.067966 0.627136 0.231529 0.025 Uiso 1 1 calc R U . . .
C16 C -0.1120(2) 0.5539(2) 0.21512(18) 0.0305(5) Uani 1 1 d . . . . .
H16A H -0.120717 0.534717 0.147113 0.046 Uiso 1 1 calc R U . . .
H16B H -0.176375 0.574367 0.234784 0.046 Uiso 1 1 calc R U . . .
H16C H -0.112888 0.492507 0.237817 0.046 Uiso 1 1 calc R U . . .
C17 C 0.0056(2) 0.7454(2) 0.22169(18) 0.0283(5) Uani 1 1 d . . . . .
H17A H 0.004713 0.729905 0.154316 0.042 Uiso 1 1 calc R U . . .
H17B H 0.076122 0.807299 0.252723 0.042 Uiso 1 1 calc R U . . .
H17C H -0.063134 0.761143 0.236513 0.042 Uiso 1 1 calc R U . . .
C18 C 0.57981(17) 0.76643(15) 0.37468(14) 0.0158(3) Uani 1 1 d . . . . .
C19 C 0.64775(18) 0.82336(17) 0.31769(15) 0.0191(4) Uani 1 1 d . . . . .
C20 C 0.7628(2) 0.89030(18) 0.35430(17) 0.0240(4) Uani 1 1 d . . . . .
H20 H 0.810005 0.929107 0.316662 0.029 Uiso 1 1 calc R U . . .
C21 C 0.8096(2) 0.90140(19) 0.44403(18) 0.0258(5) Uani 1 1 d . . . . .
H21 H 0.887390 0.949252 0.468297 0.031 Uiso 1 1 calc R U . . .
C22 C 0.74292(19) 0.84266(18) 0.49865(17) 0.0230(4) Uani 1 1 d . . . . .
H22 H 0.776045 0.850014 0.560079 0.028 Uiso 1 1 calc R U . . .
C23 C 0.62802(18) 0.77291(16) 0.46504(15) 0.0179(4) Uani 1 1 d . . . . .
C24 C 0.6006(2) 0.81282(19) 0.21822(15) 0.0232(4) Uani 1 1 d . . . . .
H24 H 0.518534 0.759670 0.203773 0.028 Uiso 1 1 calc R U . . .
C25 C 0.6708(3) 0.7706(2) 0.14974(19) 0.0381(6) Uani 1 1 d . . . . .
H25A H 0.633489 0.756748 0.085916 0.057 Uiso 1 1 calc R U . . .
H25B H 0.673634 0.704208 0.160409 0.057 Uiso 1 1 calc R U . . .
H25C H 0.750129 0.824074 0.159215 0.057 Uiso 1 1 calc R U . . .
C26 C 0.5991(2) 0.9188(2) 0.20513(18) 0.0298(5) Uani 1 1 d . . . . .
H26A H 0.560654 0.907438 0.142215 0.045 Uiso 1 1 calc R U . . .
H26B H 0.679178 0.970712 0.214088 0.045 Uiso 1 1 calc R U . . .
H26C H 0.556578 0.946217 0.250699 0.045 Uiso 1 1 calc R U . . .
C27 C 0.56161(19) 0.70364(19) 0.52509(15) 0.0224(4) Uani 1 1 d . . . . .
H27 H 0.480110 0.661880 0.492116 0.027 Uiso 1 1 calc R U . . .
C28 C 0.6187(2) 0.6243(2) 0.53763(19) 0.0319(5) Uani 1 1 d . . . . .
H28A H 0.620569 0.581238 0.476527 0.048 Uiso 1 1 calc R U . . .
H28B H 0.573446 0.577171 0.573394 0.048 Uiso 1 1 calc R U . . .
H28C H 0.698246 0.663839 0.570932 0.048 Uiso 1 1 calc R U . . .
C29 C 0.5568(2) 0.7695(2) 0.62020(17) 0.0301(5) Uani 1 1 d . . . . .
H29A H 0.520303 0.819834 0.612135 0.045 Uiso 1 1 calc R U . . .
H29B H 0.635934 0.809204 0.654350 0.045 Uiso 1 1 calc R U . . .
H29C H 0.511020 0.721682 0.655193 0.045 Uiso 1 1 calc R U . . .
N1_1 N 0.31357(15) 0.80651(13) 0.24853(11) 0.0152(3) Uani 1 1 d . . . . .
N2_1 N 0.20742(17) 0.85010(16) -0.00569(13) 0.0228(4) Uani 1 1 d . . . . .
C1_1 C 0.30995(18) 0.90099(15) 0.24118(14) 0.0172(4) Uani 1 1 d . . . . .
H1_1 H 0.331074 0.957638 0.296265 0.021 Uiso 1 1 calc R U . . .
C2_1 C 0.27800(19) 0.92017(16) 0.16002(14) 0.0189(4) Uani 1 1 d . . . . .
H2_1 H 0.278029 0.988681 0.159648 0.023 Uiso 1 1 calc R U . . .
C3_1 C 0.24467(18) 0.83786(17) 0.07602(14) 0.0181(4) Uani 1 1 d . . . . .
C4_1 C 0.2520(2) 0.73972(17) 0.08352(15) 0.0205(4) Uani 1 1 d . . . . .
H4_1 H 0.233923 0.682144 0.029521 0.025 Uiso 1 1 calc R U . . .
C5_1 C 0.28488(19) 0.72810(16) 0.16815(14) 0.0187(4) Uani 1 1 d . . . . .
H5_1 H 0.287884 0.661229 0.170975 0.022 Uiso 1 1 calc R U . . .
C6_1 C 0.2000(2) 0.9500(2) -0.01570(17) 0.0280(5) Uani 1 1 d . . . . .
H6A_1 H 0.247022 0.974782 -0.062334 0.042 Uiso 1 1 calc R U . . .
H6B_1 H 0.229317 1.004145 0.044059 0.042 Uiso 1 1 calc R U . . .
H6C_1 H 0.118734 0.938357 -0.035556 0.042 Uiso 1 1 calc R U . . .
C7_1 C 0.1692(2) 0.7627(2) -0.08999(16) 0.0290(5) Uani 1 1 d . . . . .
H7A_1 H 0.133738 0.783280 -0.139351 0.044 Uiso 1 1 calc R U . . .
H7B_1 H 0.111952 0.699063 -0.077851 0.044 Uiso 1 1 calc R U . . .
H7C_1 H 0.236298 0.746841 -0.109512 0.044 Uiso 1 1 calc R U . . .
S1_2 S 0.86321(5) 0.82642(4) 0.79867(4) 0.02230(10) Uani 1 1 d . . . . .
F1_2 F 1.06903(15) 0.94065(16) 0.76964(14) 0.0475(4) Uani 1 1 d . . . . .
F2_2 F 0.99684(17) 1.02967(13) 0.86610(13) 0.0495(5) Uani 1 1 d . . . . .
F3_2 F 0.93080(18) 0.98480(15) 0.72073(14) 0.0513(5) Uani 1 1 d . . . . .
O1_2 O 0.76517(16) 0.85302(15) 0.82227(15) 0.0359(4) Uani 1 1 d . . . . .
O2_2 O 0.8454(2) 0.75926(16) 0.70626(15) 0.0438(5) Uani 1 1 d . . . . .
O3_2 O 0.92111(18) 0.79893(19) 0.86931(17) 0.0471(6) Uani 1 1 d . . . . .
C1_2 C 0.9697(2) 0.9519(2) 0.78878(18) 0.0296(5) Uani 1 1 d . . . . .
Cl1_3 Cl 0.6603(5) 0.5229(5) 0.9672(5) 0.0424(14) Uani 0.54(5) 1 d D . P A 1
Cl2_3 Cl 0.8986(4) 0.5499(3) 0.9529(2) 0.0291(14) Uani 0.54(5) 1 d D . P A 1
C1_3 C 0.8009(8) 0.6165(8) 0.9760(15) 0.029(2) Uani 0.54(5) 1 d D . P A 1
H1A_3 H 0.825603 0.665562 1.039215 0.034 Uiso 0.54(5) 1 calc R U P A 1
H1AB_3 H 0.801881 0.659444 0.930904 0.034 Uiso 0.54(5) 1 calc R U P A 1
Cl1_4 Cl 0.4851(5) 0.8848(4) 0.9149(5) 0.0633(12) Uani 0.65(2) 1 d D . P B 3
Cl2_4 Cl 0.4287(6) 0.6573(3) 0.8930(8) 0.0722(13) Uani 0.65(2) 1 d D . P B 3
C1_4 C 0.5289(10) 0.7784(7) 0.8816(11) 0.055(3) Uani 0.65(2) 1 d D . P B 3
H1A_4 H 0.604322 0.794997 0.919835 0.066 Uiso 0.65(2) 1 calc R U P B 3
H1AB_4 H 0.541232 0.769945 0.815967 0.066 Uiso 0.65(2) 1 calc R U P B 3
Cl1_5 Cl 0.6614(7) 0.544(2) 0.9595(10) 0.073(3) Uani 0.46(5) 1 d D . P A 2
Cl2_5 Cl 0.8999(7) 0.5526(6) 0.9534(5) 0.059(3) Uani 0.46(5) 1 d D . P A 2
C1_5 C 0.8073(13) 0.6234(15) 0.965(2) 0.048(5) Uani 0.46(5) 1 d D . P A 2
H1A_5 H 0.833818 0.678378 1.025161 0.057 Uiso 0.46(5) 1 calc R U P A 2
H1AB_5 H 0.813958 0.660942 0.915078 0.057 Uiso 0.46(5) 1 calc R U P A 2
Cl1_6 Cl 0.4009(9) 0.6438(7) 0.8578(9) 0.0502(18) Uani 0.35(2) 1 d D . P B 4
Cl2_6 Cl 0.4806(9) 0.8730(8) 0.9288(6) 0.0534(17) Uani 0.35(2) 1 d D . P B 4
C1_6 C 0.5209(15) 0.7640(13) 0.893(2) 0.053(5) Uani 0.35(2) 1 d D . P B 4
H1A_6 H 0.572211 0.761174 0.945261 0.064 Uiso 0.35(2) 1 calc R U P B 4
H1AB_6 H 0.565610 0.773502 0.841218 0.064 Uiso 0.35(2) 1 calc R U P B 4

loop_
_atom_site_aniso_label
_atom_site_aniso_U_11
_atom_site_aniso_U_22
_atom_site_aniso_U_33
_atom_site_aniso_U_23
_atom_site_aniso_U_13
_atom_site_aniso_U_12
Bi1 0.01864(4) 0.01483(3) 0.01839(4) -0.00148(2) 0.00482(3) 0.00490(3)
Ga1 0.01234(9) 0.01105(8) 0.01209(9) 0.00272(7) 0.00206(7) 0.00529(7)
N1 0.0128(7) 0.0117(6) 0.0139(7) 0.0033(5) 0.0031(6) 0.0048(6)
N2 0.0144(7) 0.0151(7) 0.0156(7) 0.0049(6) 0.0030(6) 0.0086(6)
C1 0.0219(10) 0.0133(8) 0.0270(10) 0.0047(7) 0.0056(8) 0.0044(7)
C2 0.0182(9) 0.0126(8) 0.0146(8) 0.0043(6) 0.0026(7) 0.0062(7)
C3 0.0208(9) 0.0131(8) 0.0166(9) 0.0028(6) 0.0033(7) 0.0080(7)
C4 0.0196(9) 0.0171(8) 0.0140(8) 0.0050(7) 0.0036(7) 0.0108(7)
C5 0.0232(10) 0.0221(10) 0.0275(11) 0.0040(8) 0.0067(8) 0.0147(8)
C6 0.0176(9) 0.0143(8) 0.0168(9) 0.0037(7) 0.0054(7) 0.0062(7)
C7 0.0169(9) 0.0139(8) 0.0172(9) 0.0044(7) 0.0055(7) 0.0056(7)
C8 0.0240(10) 0.0178(9) 0.0212(10) 0.0052(7) 0.0091(8) 0.0092(8)
C9 0.0227(11) 0.0246(10) 0.0336(12) 0.0081(9) 0.0123(9) 0.0142(9)
C10 0.0178(10) 0.0248(10) 0.0318(11) 0.0095(9) 0.0061(8) 0.0119(8)
C11 0.0147(9) 0.0157(8) 0.0231(9) 0.0070(7) 0.0036(7) 0.0064(7)
C12 0.0208(10) 0.0244(10) 0.0156(9) 0.0067(7) 0.0042(7) 0.0101(8)
C13 0.0348(13) 0.0299(11) 0.0258(11) 0.0135(9) 0.0079(10) 0.0186(10)
C14 0.0321(13) 0.0398(13) 0.0156(10) 0.0039(9) 0.0038(9) 0.0134(11)
C15 0.0178(9) 0.0228(9) 0.0222(10) 0.0097(8) 0.0002(8) 0.0063(8)
C16 0.0243(11) 0.0293(12) 0.0288(12) 0.0081(9) -0.0049(9) 0.0007(9)
C17 0.0221(11) 0.0310(12) 0.0357(13) 0.0182(10) 0.0018(9) 0.0095(9)
C18 0.0136(8) 0.0163(8) 0.0200(9) 0.0047(7) 0.0037(7) 0.0085(7)
C19 0.0175(9) 0.0206(9) 0.0236(10) 0.0070(8) 0.0065(8) 0.0110(8)
C20 0.0182(10) 0.0229(10) 0.0345(12) 0.0118(9) 0.0099(9) 0.0086(8)
C21 0.0140(9) 0.0252(10) 0.0383(13) 0.0097(9) 0.0006(9) 0.0074(8)
C22 0.0160(9) 0.0251(10) 0.0295(11) 0.0075(8) -0.0009(8) 0.0102(8)
C23 0.0146(9) 0.0207(9) 0.0217(9) 0.0069(7) 0.0024(7) 0.0099(7)
C24 0.0232(10) 0.0280(10) 0.0211(10) 0.0096(8) 0.0100(8) 0.0101(9)
C25 0.0456(16) 0.0453(15) 0.0301(13) 0.0103(11) 0.0207(12) 0.0224(13)
C26 0.0291(12) 0.0360(13) 0.0305(12) 0.0183(10) 0.0094(10) 0.0132(10)
C27 0.0172(9) 0.0295(11) 0.0216(10) 0.0110(8) -0.0004(8) 0.0080(8)
C28 0.0327(13) 0.0284(12) 0.0374(13) 0.0162(10) 0.0004(11) 0.0113(10)
C29 0.0277(12) 0.0449(14) 0.0229(11) 0.0143(10) 0.0040(9) 0.0166(11)
N1_1 0.0175(8) 0.0141(7) 0.0154(7) 0.0051(6) 0.0033(6) 0.0069(6)
N2_1 0.0236(9) 0.0332(10) 0.0163(8) 0.0091(7) 0.0028(7) 0.0146(8)
C1_1 0.0195(9) 0.0149(8) 0.0184(9) 0.0044(7) 0.0029(7) 0.0080(7)
C2_1 0.0215(10) 0.0189(9) 0.0196(9) 0.0076(7) 0.0042(8) 0.0100(8)
C3_1 0.0160(9) 0.0248(9) 0.0168(9) 0.0084(7) 0.0040(7) 0.0097(8)
C4_1 0.0258(11) 0.0212(9) 0.0161(9) 0.0041(7) 0.0033(8) 0.0111(8)
C5_1 0.0237(10) 0.0170(8) 0.0172(9) 0.0048(7) 0.0026(7) 0.0098(8)
C6_1 0.0312(12) 0.0319(12) 0.0240(11) 0.0140(9) -0.0008(9) 0.0123(10)
C7_1 0.0326(13) 0.0409(13) 0.0171(10) 0.0059(9) 0.0005(9) 0.0197(11)
S1_2 0.0189(2) 0.0193(2) 0.0306(3) 0.0086(2) 0.0009(2) 0.00864(19)
F1_2 0.0283(8) 0.0635(12) 0.0571(11) 0.0328(10) 0.0176(8) 0.0130(8)
F2_2 0.0499(11) 0.0262(8) 0.0502(11) -0.0015(7) -0.0014(9) -0.0033(7)
F3_2 0.0621(12) 0.0435(10) 0.0528(11) 0.0329(9) -0.0016(9) 0.0149(9)
O1_2 0.0236(9) 0.0332(9) 0.0490(12) 0.0035(8) 0.0061(8) 0.0127(8)
O2_2 0.0501(13) 0.0322(10) 0.0440(12) -0.0054(8) 0.0042(10) 0.0194(9)
O3_2 0.0306(10) 0.0561(13) 0.0610(14) 0.0423(12) -0.0015(10) 0.0092(9)
C1_2 0.0294(12) 0.0283(11) 0.0310(12) 0.0129(10) 0.0016(10) 0.0080(10)
Cl1_3 0.0367(15) 0.037(2) 0.0445(12) 0.0017(12) 0.0111(9) 0.0076(8)
Cl2_3 0.038(2) 0.0251(19) 0.0223(19) 0.0055(11) 0.0048(13) 0.0109(14)
C1_3 0.037(4) 0.025(4) 0.033(4) 0.016(3) 0.012(3) 0.016(3)
Cl1_4 0.0339(12) 0.0486(10) 0.105(3) 0.0400(15) 0.0067(15) 0.0013(8)
Cl2_4 0.0477(17) 0.0527(10) 0.113(4) 0.0007(16) 0.027(2) 0.0252(11)
C1_4 0.038(4) 0.084(5) 0.037(4) 0.014(4) 0.023(3) 0.015(3)
Cl1_5 0.0521(19) 0.083(6) 0.050(3) -0.020(3) 0.0067(16) 0.008(3)
Cl2_5 0.061(4) 0.056(4) 0.059(4) 0.012(3) 0.010(3) 0.025(3)
C1_5 0.052(6) 0.039(6) 0.048(9) 0.023(5) 0.006(5) 0.007(4)
Cl1_6 0.042(3) 0.041(2) 0.080(4) 0.016(2) 0.024(2) 0.0279(19)
Cl2_6 0.041(2) 0.050(3) 0.049(2) 0.011(2) 0.0094(14) -0.007(2)
C1_6 0.029(7) 0.087(8) 0.051(11) 0.027(7) 0.007(7) 0.025(5)

loop_
_atom_type_symbol
_atom_type_description
_atom_type_scat_dispersion_real
_atom_type_scat_dispersion_imag
_atom_type_scat_source
C C 0.0033 0.0016 'International Tables Vol C Tables 4.2.6.8 and 6.1.1.4'
H H 0.0000 0.0000 'International Tables Vol C Tables 4.2.6.8 and 6.1.1.4'
Bi Bi -4.1077 10.2566 'International Tables Vol C Tables 4.2.6.8 and 6.1.1.4'
F F 0.0171 0.0103 'International Tables Vol C Tables 4.2.6.8 and 6.1.1.4'
Ga Ga 0.2307 1.6083 'International Tables Vol C Tables 4.2.6.8 and 6.1.1.4'
N N 0.0061 0.0033 'International Tables Vol C Tables 4.2.6.8 and 6.1.1.4'
O O 0.0106 0.0060 'International Tables Vol C Tables 4.2.6.8 and 6.1.1.4'
S S 0.1246 0.1234 'International Tables Vol C Tables 4.2.6.8 and 6.1.1.4'
Cl Cl 0.1484 0.1585 'International Tables Vol C Tables 4.2.6.8 and 6.1.1.4'

loop_
_geom_angle_atom_site_label_1
_geom_angle_atom_site_label_2
_geom_angle_atom_site_label_3
_geom_angle
_geom_angle_site_symmetry_1
_geom_angle_site_symmetry_3
_geom_angle_publ_flag
Ga1 Bi1 Bi1 92.122(8) . 2_676 ?
N2 Ga1 N1 96.32(7) . . ?
N2 Ga1 N1_1 102.79(7) . . ?
N1 Ga1 N1_1 101.23(7) . . ?
N2 Ga1 Bi1 126.56(5) . . ?
N1 Ga1 Bi1 114.79(5) . . ?
N1_1 Ga1 Bi1 111.51(5) . . ?
C2 N1 C6 121.74(16) . . ?
C2 N1 Ga1 122.21(13) . . ?
C6 N1 Ga1 116.04(12) . . ?
C4 N2 C18 120.53(16) . . ?
C4 N2 Ga1 121.65(14) . . ?
C18 N2 Ga1 117.55(12) . . ?
N1 C2 C3 123.16(18) . . ?
N1 C2 C1 120.23(18) . . ?
C3 C2 C1 116.61(17) . . ?
C4 C3 C2 128.59(18) . . ?
N2 C4 C3 123.85(18) . . ?
N2 C4 C5 118.79(18) . . ?
C3 C4 C5 117.36(17) . . ?
C7 C6 C11 121.32(18) . . ?
C7 C6 N1 118.13(18) . . ?
C11 C6 N1 120.27(17) . . ?
C8 C7 C6 118.17(19) . . ?
C8 C7 C12 120.34(18) . . ?
C6 C7 C12 121.45(18) . . ?
C9 C8 C7 121.3(2) . . ?
C10 C9 C8 120.1(2) . . ?
C9 C10 C11 121.3(2) . . ?
C10 C11 C6 117.81(19) . . ?
C10 C11 C15 118.38(19) . . ?
C6 C11 C15 123.80(18) . . ?
C7 C12 C14 113.10(18) . . ?
C7 C12 C13 111.62(18) . . ?
C14 C12 C13 108.99(19) . . ?
C11 C15 C17 111.13(19) . . ?
C11 C15 C16 111.28(18) . . ?
C17 C15 C16 109.96(19) . . ?
C19 C18 C23 121.06(19) . . ?
C19 C18 N2 120.41(18) . . ?
C23 C18 N2 118.42(17) . . ?
C20 C19 C18 118.2(2) . . ?
C20 C19 C24 119.49(19) . . ?
C18 C19 C24 122.31(19) . . ?
C21 C20 C19 121.4(2) . . ?
C20 C21 C22 119.9(2) . . ?
C21 C22 C23 121.1(2) . . ?
C22 C23 C18 118.17(19) . . ?
C22 C23 C27 119.01(19) . . ?
C18 C23 C27 122.77(18) . . ?
C19 C24 C26 111.68(19) . . ?
C19 C24 C25 111.0(2) . . ?
C26 C24 C25 110.2(2) . . ?
C23 C27 C29 112.59(19) . . ?
C23 C27 C28 109.52(19) . . ?
C29 C27 C28 109.55(19) . . ?
C1_1 N1_1 C5_1 116.18(17) . . ?
C1_1 N1_1 Ga1 123.00(14) . . ?
C5_1 N1_1 Ga1 120.75(13) . . ?
C3_1 N2_1 C7_1 121.66(19) . . ?
C3_1 N2_1 C6_1 122.72(19) . . ?
C7_1 N2_1 C6_1 115.60(18) . . ?
N1_1 C1_1 C2_1 124.29(19) . . ?
C1_1 C2_1 C3_1 119.99(18) . . ?
N2_1 C3_1 C2_1 122.96(19) . . ?
N2_1 C3_1 C4_1 121.48(19) . . ?
C2_1 C3_1 C4_1 115.55(18) . . ?
C5_1 C4_1 C3_1 120.12(19) . . ?
N1_1 C5_1 C4_1 123.82(18) . . ?
O3_2 S1_2 O1_2 115.77(14) . . ?
O3_2 S1_2 O2_2 115.18(14) . . ?
O1_2 S1_2 O2_2 114.26(13) . . ?
O3_2 S1_2 C1_2 103.98(12) . . ?
O1_2 S1_2 C1_2 103.62(12) . . ?
O2_2 S1_2 C1_2 101.47(13) . . ?
F2_2 C1_2 F3_2 107.6(2) . . ?
F2_2 C1_2 F1_2 106.7(2) . . ?
F3_2 C1_2 F1_2 107.5(2) . . ?
F2_2 C1_2 S1_2 112.84(18) . . ?
F3_2 C1_2 S1_2 111.14(18) . . ?
F1_2 C1_2 S1_2 110.75(18) . . ?
Cl1_3 C1_3 Cl2_3 109.8(6) . . ?
Cl1_4 C1_4 Cl2_4 113.5(6) . . ?
Cl1_5 C1_5 Cl2_5 114.3(10) . . ?
Cl2_6 C1_6 Cl1_6 112.2(9) . . ?

loop_
_geom_bond_atom_site_label_1
_geom_bond_atom_site_label_2
_geom_bond_distance
_geom_bond_site_symmetry_2
_geom_bond_publ_flag
Bi1 Ga1 2.6873(3) . ?
Bi1 Bi1 2.8193(3) 2_676 ?
Ga1 N2 1.9418(16) . ?
Ga1 N1 1.9546(16) . ?
Ga1 N1_1 2.0039(17) . ?
N1 C2 1.329(2) . ?
N1 C6 1.448(3) . ?
N2 C4 1.344(2) . ?
N2 C18 1.447(3) . ?
C1 C2 1.506(3) . ?
C2 C3 1.408(3) . ?
C3 C4 1.392(3) . ?
C4 C5 1.509(3) . ?
C6 C7 1.405(3) . ?
C6 C11 1.410(3) . ?
C7 C8 1.393(3) . ?
C7 C12 1.523(3) . ?
C8 C9 1.380(3) . ?
C9 C10 1.376(3) . ?
C10 C11 1.402(3) . ?
C11 C15 1.523(3) . ?
C12 C14 1.532(3) . ?
C12 C13 1.533(3) . ?
C15 C17 1.531(3) . ?
C15 C16 1.535(3) . ?
C18 C19 1.407(3) . ?
C18 C23 1.412(3) . ?
C19 C20 1.394(3) . ?
C19 C24 1.518(3) . ?
C20 C21 1.380(3) . ?
C21 C22 1.385(3) . ?
C22 C23 1.395(3) . ?
C23 C27 1.524(3) . ?
C24 C26 1.530(3) . ?
C24 C25 1.536(3) . ?
C27 C29 1.526(3) . ?
C27 C28 1.540(3) . ?
N1_1 C1_1 1.353(2) . ?
N1_1 C5_1 1.357(3) . ?
N2_1 C3_1 1.345(3) . ?
N2_1 C7_1 1.456(3) . ?
N2_1 C6_1 1.458(3) . ?
C1_1 C2_1 1.362(3) . ?
C2_1 C3_1 1.419(3) . ?
C3_1 C4_1 1.422(3) . ?
C4_1 C5_1 1.364(3) . ?
S1_2 O3_2 1.432(2) . ?
S1_2 O1_2 1.4355(19) . ?
S1_2 O2_2 1.437(2) . ?
S1_2 C1_2 1.819(3) . ?
F1_2 C1_2 1.339(3) . ?
F2_2 C1_2 1.323(3) . ?
F3_2 C1_2 1.332(3) . ?
Cl1_3 C1_3 1.746(9) . ?
Cl2_3 C1_3 1.774(7) . ?
Cl1_4 C1_4 1.729(9) . ?
Cl2_4 C1_4 1.752(9) . ?
Cl1_5 C1_5 1.742(11) . ?
Cl2_5 C1_5 1.751(12) . ?
Cl1_6 C1_6 1.741(13) . ?
Cl2_6 C1_6 1.739(12) . ?
